data_7010430
loop_
_publ_author_name
'Rogers, Cerrie W.'
'Patrick, Brian O.'
'Rettig, Steven J.'
'Wolf, Michael O.'

_publ_section_title
;
 Ligand-assisted O-dealkylation of bis(bipyridyl) ruthenium(II)
 phosphine-ether complexes&#x200A;&#x2020;
;
_journal_issue 8
_journal_name_full 'Journal of the Chemical Society, Dalton Transactions'
_journal_page_first 1278
_journal_paper_doi 10.1039/b008931l
_journal_year 2001
_chemical_formula_sum 'C35 H33 F12 N4 O P3 Ru'
_chemical_formula_weight 947.64
_space_group_IT_number 19
_symmetry_cell_setting orthorhombic
_symmetry_Int_Tables_number 19
_symmetry_space_group_name_Hall 'P 2ac 2ab'
_symmetry_space_group_name_H-M 'P 21 21 21'
_audit_creation_date 2000-10-06
_audit_creation_method 'by teXsan v1.8'
_audit_update_record
;
?
;
_cell_angle_alpha 90
_cell_angle_beta 90
_cell_angle_gamma 90
_cell_formula_units_Z 4
_cell_length_a 13.2591(4)
_cell_length_b 14.2123(5)
_cell_length_c 19.930(1)
_cell_measurement_reflns_used 0
_cell_measurement_temperature 173.2
_cell_measurement_theta_max 0.0
_cell_measurement_theta_min 0.0
_cell_volume 3755.7(3)
_computing_cell_refinement 'd*TREK (MSC, 1996-1998)'
_computing_data_collection 'd*TREK (MSC, 1996-1998)'
_computing_data_reduction 'd*TREK (MSC, 1996-1998)'
_computing_publication_material 'teXsan (MSC, 1992-1997)'
_computing_structure_refinement 'teXsan (MSC, 1992-1997)'
_computing_structure_solution
;
SIR97 (Altomare, et. al. 1998)
;
_diffrn_ambient_temperature 173.2
_diffrn_detector_area_resol_mean 11.76
_diffrn_measurement_device_type 'Rigaku/ADSC CCD'
_diffrn_measurement_method 'area detector'
_diffrn_orient_matrix_UB_11 0.00000
_diffrn_orient_matrix_UB_12 0.00000
_diffrn_orient_matrix_UB_13 0.00000
_diffrn_orient_matrix_UB_21 0.00000
_diffrn_orient_matrix_UB_22 0.00000
_diffrn_orient_matrix_UB_23 0.00000
_diffrn_orient_matrix_UB_31 0.00000
_diffrn_orient_matrix_UB_32 0.00000
_diffrn_orient_matrix_UB_33 0.00000
_diffrn_radiation_detector CCD
_diffrn_radiation_monochromator graphite
_diffrn_radiation_source 'X-ray tube'
_diffrn_radiation_type 'Mo K\a'
_diffrn_radiation_wavelength 0.7107
_diffrn_reflns_av_R_equivalents 0.05934
_diffrn_reflns_av_sigmaI/netI 0.100
_diffrn_reflns_limit_h_max 16
_diffrn_reflns_limit_h_min -15
_diffrn_reflns_limit_k_max 15
_diffrn_reflns_limit_k_min -17
_diffrn_reflns_limit_l_max 22
_diffrn_reflns_limit_l_min -23
_diffrn_reflns_number 32001
_diffrn_reflns_reduction_process 'Lp corrections applied'
_diffrn_reflns_theta_max 27.88
_diffrn_reflns_theta_min 3.08
_diffrn_standards_decay_% 0.00
_diffrn_standards_interval_count 0
_diffrn_standards_number 0
_exptl_absorpt_coefficient_mu 0.641
_exptl_absorpt_correction_T_max 1.000
_exptl_absorpt_correction_T_min 0.797
_exptl_absorpt_correction_type multi-scan
_exptl_crystal_colour red
_exptl_crystal_density_diffrn 1.676
_exptl_crystal_density_meas ?
_exptl_crystal_description prism
_exptl_crystal_F_000 1904.00
_exptl_crystal_size_max 0.50
_exptl_crystal_size_mid 0.25
_exptl_crystal_size_min 0.25
_refine_diff_density_max 1.27
_refine_diff_density_min -1.23
_refine_ls_extinction_method none
_refine_ls_goodness_of_fit_all 1.336
_refine_ls_goodness_of_fit_ref 1.336
_refine_ls_hydrogen_treatment noref
_refine_ls_matrix_type full
_refine_ls_number_constraints 0
_refine_ls_number_parameters 505
_refine_ls_number_reflns 8135
_refine_ls_number_restraints 0
_refine_ls_R_factor_all 0.0839
_refine_ls_R_factor_gt 0.048
_refine_ls_shift/su_max 0.0360
_refine_ls_shift/su_mean 0.0090
_refine_ls_structure_factor_coef Fsqd
_refine_ls_weighting_details 'w = 1/[\s^2^(Fo^2^)]'
_refine_ls_weighting_scheme sigma
_refine_ls_wR_factor_all 0.1191
_refine_ls_wR_factor_ref 0.057
_reflns_number_gt 5742
_reflns_number_total 8135
_reflns_threshold_expression I>3.00\s(I)
_cod_data_source_file b008931l.txt
_cod_data_source_block mw009/RuPC2OMe
_cod_original_cell_volume 3755.7(2)
_cod_original_sg_symbol_H-M 'P 21 21 21 '
_cod_original_formula_sum 'C35 H33 F12 N4 O P3 Ru '
_cod_database_code 7010430

loop_
_symmetry_equiv_pos_as_xyz
'   +x,   +y,   +z'
'1/2-x,   -y,1/2+z'
'1/2+x,1/2-y,   -z'
'   -x,1/2+y,1/2-z'

loop_
_atom_site_label
_atom_site_fract_x
_atom_site_fract_y
_atom_site_fract_z
_atom_site_U_iso_or_equiv
_atom_site_occupancy
_atom_site_refinement_flags
_atom_site_adp_type
_atom_site_calc_flag
_atom_site_calc_attached_atom
Ru(1) 0.12837(3) -0.00010(3) 0.03274(2) 0.02460(8) 1.000 . Uani d ?
P(1) 0.2729(1) -0.02268(8) 0.09315(7) 0.0270(4) 1.000 . Uani d ?
P(2) 0.0331(2) 0.4028(1) 0.1122(1) 0.0577(6) 1.000 . Uani d ?
P(3) 0.1954(1) 0.6071(1) -0.1130(1) 0.0568(6) 1.000 . Uani d ?
F(1) -0.0555(4) 0.4612(5) 0.1388(4) 0.162(3) 1.000 . Uani d ?
F(2) -0.0346(5) 0.3398(3) 0.0716(3) 0.120(2) 1.000 . Uani d ?
F(3) 0.1192(5) 0.3318(3) 0.0927(3) 0.114(2) 1.000 . Uani d ?
F(4) 0.1131(4) 0.4727(3) 0.1439(3) 0.103(2) 1.000 . Uani d ?
F(5) 0.0340(7) 0.3476(3) 0.1747(3) 0.160(3) 1.000 . Uani d ?
F(6) 0.0496(5) 0.4624(4) 0.0522(4) 0.168(3) 1.000 . Uani d ?
F(7) 0.1154(4) 0.6870(4) -0.1157(3) 0.099(2) 1.000 . Uani d ?
F(8) 0.1577(5) 0.5583(6) -0.1750(3) 0.161(3) 1.000 . Uani d ?
F(9) 0.2803(3) 0.5314(3) -0.1024(2) 0.081(2) 1.000 . Uani d ?
F(10) 0.2402(4) 0.6579(3) -0.0457(3) 0.093(2) 1.000 . Uani d ?
F(11) 0.1224(4) 0.5509(3) -0.0673(3) 0.091(2) 1.000 . Uani d ?
F(12) 0.2683(4) 0.6650(4) -0.1586(3) 0.111(2) 1.000 . Uani d ?
O(1) 0.2251(3) -0.0493(2) -0.0480(2) 0.034(1) 1.000 . Uani d ?
N(1) 0.1598(4) 0.1326(3) -0.0083(2) 0.033(1) 1.000 . Uani d ?
N(2) 0.0009(3) 0.0236(3) -0.0290(2) 0.036(1) 1.000 . Uani d ?
N(3) 0.0794(3) -0.1291(3) 0.0662(2) 0.027(1) 1.000 . Uani d ?
N(4) 0.0401(3) 0.0387(3) 0.1111(2) 0.031(1) 1.000 . Uani d ?
C(1) 0.2441(5) 0.1832(4) -0.0007(3) 0.043(2) 1.000 . Uani d ?
C(2) 0.2586(6) 0.2708(4) -0.0310(3) 0.055(2) 1.000 . Uani d ?
C(3) 0.1855(7) 0.3071(4) -0.0703(3) 0.058(2) 1.000 . Uani d ?
C(4) 0.0992(6) 0.2556(4) -0.0801(4) 0.055(2) 1.000 . Uani d ?
C(5) 0.0875(5) 0.1682(4) -0.0496(3) 0.039(2) 1.000 . Uani d ?
C(6) -0.0009(5) 0.1079(4) -0.0596(3) 0.043(2) 1.000 . Uani d ?
C(7) -0.0816(7) 0.1326(5) -0.1008(5) 0.073(3) 1.000 . Uani d ?
C(8) -0.1652(6) 0.0711(7) -0.1064(5) 0.081(3) 1.000 . Uani d ?
C(9) -0.1633(5) -0.0108(6) -0.0698(3) 0.055(2) 1.000 . Uani d ?
C(10) -0.0808(5) -0.0320(4) -0.0328(3) 0.044(2) 1.000 . Uani d ?
C(11) 0.0975(4) -0.2129(3) 0.0384(3) 0.033(1) 1.000 . Uani d ?
C(12) 0.0680(4) -0.2963(4) 0.0662(3) 0.037(2) 1.000 . Uani d ?
C(13) 0.0192(5) -0.2954(4) 0.1267(3) 0.043(2) 1.000 . Uani d ?
C(14) -0.0033(5) -0.2104(4) 0.1570(3) 0.038(2) 1.000 . Uani d ?
C(15) 0.0274(5) -0.1263(4) 0.1250(3) 0.030(2) 1.000 . Uani d ?
C(16) 0.0028(4) -0.0328(4) 0.1496(3) 0.031(1) 1.000 . Uani d ?
C(17) -0.0569(4) -0.0152(4) 0.2039(3) 0.042(2) 1.000 . Uani d ?
C(18) -0.0816(5) 0.0761(4) 0.2213(3) 0.048(2) 1.000 . Uani d ?
C(19) -0.0464(5) 0.1481(4) 0.1810(3) 0.047(2) 1.000 . Uani d ?
C(20) 0.0143(5) 0.1284(4) 0.1257(4) 0.040(2) 1.000 . Uani d ?
C(21) 0.3321(5) 0.0668(4) 0.1466(3) 0.034(2) 1.000 . Uani d ?
C(22) 0.2756(6) 0.1428(4) 0.1703(3) 0.049(2) 1.000 . Uani d ?
C(23) 0.3158(6) 0.2029(5) 0.2176(3) 0.057(2) 1.000 . Uani d ?
C(24) 0.4133(8) 0.1872(6) 0.2408(3) 0.070(3) 1.000 . Uani d ?
C(25) 0.4666(6) 0.1142(6) 0.2171(4) 0.063(2) 1.000 . Uani d ?
C(26) 0.4288(5) 0.0503(5) 0.1701(3) 0.046(2) 1.000 . Uani d ?
C(27) 0.2766(4) -0.1212(4) 0.1525(3) 0.030(2) 1.000 . Uani d ?
C(28) 0.3149(5) -0.2082(4) 0.1360(3) 0.046(2) 1.000 . Uani d ?
C(29) 0.3191(6) -0.2794(4) 0.1831(4) 0.056(2) 1.000 . Uani d ?
C(30) 0.2814(6) -0.2648(5) 0.2481(4) 0.053(2) 1.000 . Uani d ?
C(31) 0.2412(5) -0.1789(5) 0.2632(3) 0.049(2) 1.000 . Uani d ?
C(32) 0.2396(4) -0.1072(4) 0.2165(3) 0.035(2) 1.000 . Uani d ?
C(33) 0.3665(4) -0.0485(4) 0.0283(3) 0.040(2) 1.000 . Uani d ?
C(34) 0.3172(4) -0.0967(4) -0.0313(3) 0.039(2) 1.000 . Uani d ?
C(35) 0.1947(5) -0.0707(4) -0.1138(3) 0.048(2) 1.000 . Uani d ?
H(1) 0.2982 0.1576 0.0275 0.052 1.000 . Uiso c ?
H(2) 0.3215 0.3057 -0.0239 0.066 1.000 . Uiso c ?
H(3) 0.1938 0.3689 -0.0914 0.069 1.000 . Uiso c ?
H(4) 0.0453 0.2806 -0.1087 0.066 1.000 . Uiso c ?
H(5) -0.0805 0.1921 -0.1255 0.088 1.000 . Uiso c ?
H(6) -0.2224 0.0862 -0.1357 0.097 1.000 . Uiso c ?
H(7) -0.2214 -0.0535 -0.0704 0.066 1.000 . Uiso c ?
H(8) -0.0807 -0.0910 -0.0074 0.053 1.000 . Uiso c ?
H(9) 0.1338 -0.2147 -0.0044 0.039 1.000 . Uiso c ?
H(10) 0.0817 -0.3559 0.0432 0.044 1.000 . Uiso c ?
H(11) 0.0003 -0.3547 0.1485 0.051 1.000 . Uiso c ?
H(12) -0.0397 -0.2084 0.1997 0.045 1.000 . Uiso c ?
H(13) -0.0824 -0.0677 0.2309 0.050 1.000 . Uiso c ?
H(14) -0.1228 0.0894 0.2610 0.057 1.000 . Uiso c ?
H(15) -0.0643 0.2134 0.1914 0.056 1.000 . Uiso c ?
H(16) 0.0384 0.1799 0.0973 0.048 1.000 . Uiso c ?
H(17) 0.2072 0.1533 0.1534 0.059 1.000 . Uiso c ?
H(18) 0.2762 0.2560 0.2345 0.068 1.000 . Uiso c ?
H(19) 0.4429 0.2293 0.2745 0.083 1.000 . Uiso c ?
H(20) 0.5356 0.1053 0.2334 0.076 1.000 . Uiso c ?
H(21) 0.4687 -0.0036 0.1546 0.056 1.000 . Uiso c ?
H(22) 0.3395 -0.2198 0.0904 0.055 1.000 . Uiso c ?
H(23) 0.3483 -0.3404 0.1710 0.068 1.000 . Uiso c ?
H(24) 0.2840 -0.3149 0.2818 0.064 1.000 . Uiso c ?
H(25) 0.2130 -0.1680 0.3080 0.058 1.000 . Uiso c ?
H(26) 0.2118 -0.0456 0.2288 0.042 1.000 . Uiso c ?
H(27) 0.3976 0.0104 0.0134 0.047 1.000 . Uiso c ?
H(28) 0.4184 -0.0899 0.0470 0.047 1.000 . Uiso c ?
H(29) 0.3026 -0.1623 -0.0199 0.047 1.000 . Uiso c ?
H(30) 0.3631 -0.0946 -0.0698 0.047 1.000 . Uiso c ?
H(31) 0.1324 -0.0366 -0.1242 0.058 1.000 . Uiso c ?
H(32) 0.2477 -0.0519 -0.1453 0.058 1.000 . Uiso c ?
H(33) 0.1828 -0.1385 -0.1177 0.058 1.000 . Uiso c ?

loop_
_atom_site_aniso_label
_atom_site_aniso_U_11
_atom_site_aniso_U_22
_atom_site_aniso_U_33
_atom_site_aniso_U_12
_atom_site_aniso_U_13
_atom_site_aniso_U_23
Ru(1) 0.0336(2) 0.0173(1) 0.0229(2) 0.0026(2) 0.0012(2) -0.0003(2)
P(1) 0.0312(7) 0.0253(7) 0.0246(6) -0.0045(5) 0.0020(6) -0.0012(5)
P(2) 0.066(1) 0.0390(9) 0.068(1) 0.0059(9) -0.007(1) 0.0070(9)
P(3) 0.053(1) 0.0404(9) 0.077(1) -0.0017(8) 0.021(1) 0.0070(9)
F(1) 0.048(3) 0.226(8) 0.211(7) 0.055(4) 0.009(4) -0.082(6)
F(2) 0.153(6) 0.065(3) 0.142(5) 0.016(3) -0.105(5) -0.030(3)
F(3) 0.108(5) 0.076(3) 0.157(6) 0.024(3) -0.003(4) -0.027(4)
F(4) 0.120(4) 0.059(3) 0.129(4) -0.034(3) 0.058(4) -0.030(3)
F(5) 0.35(1) 0.044(3) 0.089(4) -0.027(4) -0.111(6) 0.015(3)
F(6) 0.150(6) 0.100(4) 0.254(9) -0.027(4) -0.026(6) 0.124(5)
F(7) 0.103(4) 0.095(3) 0.101(4) 0.039(3) -0.005(4) 0.022(3)
F(8) 0.126(5) 0.279(9) 0.079(4) -0.090(5) 0.022(4) -0.066(5)
F(9) 0.078(3) 0.067(3) 0.098(3) 0.015(2) 0.029(3) 0.016(2)
F(10) 0.095(4) 0.074(3) 0.109(4) 0.012(3) -0.023(3) -0.020(3)
F(11) 0.078(3) 0.079(3) 0.115(4) -0.026(3) 0.049(3) 0.007(3)
F(12) 0.068(3) 0.113(4) 0.151(5) 0.002(3) 0.024(3) 0.091(4)
O(1) 0.048(2) 0.037(2) 0.018(2) 0.014(2) -0.001(2) -0.006(1)
N(1) 0.053(3) 0.020(2) 0.025(2) 0.006(2) 0.010(2) 0.001(2)
N(2) 0.045(3) 0.038(3) 0.025(2) 0.017(2) -0.003(2) 0.002(2)
N(3) 0.027(2) 0.023(2) 0.030(2) 0.000(2) -0.008(2) -0.003(2)
N(4) 0.035(3) 0.018(2) 0.039(3) 0.002(2) -0.004(2) -0.002(2)
C(1) 0.064(5) 0.028(3) 0.037(3) -0.009(3) 0.014(3) 0.006(2)
C(2) 0.088(5) 0.028(3) 0.047(4) -0.018(3) 0.025(4) -0.001(3)
C(3) 0.109(7) 0.014(3) 0.050(4) 0.006(3) 0.022(4) 0.007(3)
C(4) 0.077(5) 0.029(3) 0.060(5) 0.019(3) 0.012(4) 0.021(3)
C(5) 0.066(4) 0.025(3) 0.027(3) 0.017(3) 0.011(3) 0.007(2)
C(6) 0.058(4) 0.038(3) 0.033(3) 0.018(3) 0.008(3) 0.012(2)
C(7) 0.066(5) 0.063(5) 0.090(6) 0.030(4) -0.007(5) 0.035(5)
C(8) 0.054(5) 0.102(7) 0.085(6) 0.025(5) -0.023(5) 0.035(5)
C(9) 0.047(3) 0.064(5) 0.054(4) 0.001(4) -0.010(3) -0.003(4)
C(10) 0.046(4) 0.045(3) 0.042(3) 0.007(3) -0.006(3) 0.001(3)
C(11) 0.035(3) 0.022(2) 0.042(3) 0.001(2) -0.010(3) 0.001(2)
C(12) 0.040(4) 0.022(3) 0.048(4) -0.001(2) -0.022(3) 0.007(2)
C(13) 0.050(4) 0.026(3) 0.052(4) -0.013(3) -0.020(3) 0.012(3)
C(14) 0.044(4) 0.036(3) 0.033(3) -0.012(3) -0.011(3) 0.011(2)
C(15) 0.033(3) 0.025(3) 0.032(4) -0.003(2) -0.011(3) 0.004(2)
C(16) 0.030(3) 0.034(3) 0.029(3) -0.005(2) 0.001(2) -0.004(2)
C(17) 0.041(3) 0.046(4) 0.038(3) -0.011(3) 0.007(2) -0.003(3)
C(18) 0.042(4) 0.051(4) 0.050(4) -0.004(3) 0.016(3) -0.013(3)
C(19) 0.044(4) 0.048(4) 0.049(4) -0.002(3) 0.013(3) -0.018(3)
C(20) 0.037(4) 0.030(3) 0.052(4) 0.014(3) 0.010(3) -0.003(3)
C(21) 0.045(3) 0.028(3) 0.030(3) -0.016(2) 0.007(3) 0.001(2)
C(22) 0.071(5) 0.041(3) 0.035(4) -0.034(3) 0.015(4) -0.011(3)
C(23) 0.090(6) 0.042(4) 0.037(4) -0.029(4) 0.026(4) -0.015(3)
C(24) 0.105(7) 0.070(5) 0.033(4) -0.064(5) 0.011(4) -0.011(3)
C(25) 0.052(5) 0.094(6) 0.043(4) -0.044(4) 0.005(3) -0.008(4)
C(26) 0.042(4) 0.054(4) 0.043(4) -0.023(3) 0.009(3) -0.010(3)
C(27) 0.028(3) 0.033(3) 0.030(3) 0.001(2) -0.013(3) -0.001(2)
C(28) 0.062(4) 0.044(3) 0.032(3) 0.010(3) -0.015(3) 0.002(3)
C(29) 0.073(5) 0.034(3) 0.061(5) 0.011(3) -0.029(4) 0.006(3)
C(30) 0.059(5) 0.046(4) 0.055(4) -0.009(3) -0.020(4) 0.015(3)
C(31) 0.042(4) 0.053(4) 0.051(4) -0.012(3) -0.003(3) 0.020(3)
C(32) 0.030(3) 0.042(3) 0.034(3) -0.002(2) 0.001(3) 0.009(3)
C(33) 0.034(3) 0.051(3) 0.034(3) 0.000(3) -0.001(3) -0.008(3)
C(34) 0.038(3) 0.049(3) 0.029(3) 0.014(3) 0.004(3) -0.006(3)
C(35) 0.066(5) 0.052(4) 0.028(3) 0.006(3) -0.004(3) -0.008(3)

loop_
_atom_type_symbol
_atom_type_oxidation_number
_atom_type_number_in_cell
_atom_type_scat_dispersion_real
_atom_type_scat_dispersion_imag
_atom_type_scat_source
C 0 140 0.002 0.002
;International Tables for Crystallography
(1992, Vol. C, Tables 4.2.6.8 and 6.1.1.1)
;
H 0 132 0.000 0.000
;International Tables for Crystallography
(1992, Vol. C, Table 6.1.1.2)
;
F 0 48 0.014 0.010
;International Tables for Crystallography
(1992, Vol. C, Tables 4.2.6.8 and 6.1.1.1)
;
N 0 16 0.004 0.003
;International Tables for Crystallography
(1992, Vol. C, Tables 4.2.6.8 and 6.1.1.1)
;
O 0 4 0.008 0.006
;International Tables for Crystallography
(1992, Vol. C, Tables 4.2.6.8 and 6.1.1.1)
;
P 0 12 0.090 0.095
;International Tables for Crystallography
(1992, Vol. C, Tables 4.2.6.8 and 6.1.1.1)
;
Ru 0 4 -1.420 0.836
;International Tables for Crystallography
(1992, Vol. C, Tables 4.2.6.8 and 6.1.1.1)
;

loop_
_geom_angle_atom_site_label_1
_geom_angle_atom_site_label_2
_geom_angle_atom_site_label_3
_geom_angle
_geom_angle_site_symmetry_1
_geom_angle_site_symmetry_2
_geom_angle_site_symmetry_3
_geom_angle_publ_flag
P(1) Ru(1) O(1) 81.4(1) . . . yes
P(1) Ru(1) N(1) 99.5(1) . . . yes
P(1) Ru(1) N(2) 176.0(1) . . . yes
P(1) Ru(1) N(3) 88.2(1) . . . yes
P(1) Ru(1) N(4) 96.7(1) . . . yes
O(1) Ru(1) N(1) 83.3(1) . . . yes
O(1) Ru(1) N(2) 95.3(2) . . . yes
O(1) Ru(1) N(3) 98.0(2) . . . yes
O(1) Ru(1) N(4) 176.6(2) . . . yes
N(1) Ru(1) N(2) 77.8(2) . . . yes
N(1) Ru(1) N(3) 172.3(2) . . . yes
N(1) Ru(1) N(4) 99.9(2) . . . yes
N(2) Ru(1) N(3) 94.5(2) . . . yes
N(2) Ru(1) N(4) 86.8(2) . . . yes
N(3) Ru(1) N(4) 79.1(2) . . . yes
Ru(1) P(1) C(21) 124.6(2) . . . yes
Ru(1) P(1) C(27) 118.0(2) . . . yes
Ru(1) P(1) C(33) 103.0(2) . . . yes
C(21) P(1) C(27) 98.2(2) . . . yes
C(21) P(1) C(33) 105.0(3) . . . yes
C(27) P(1) C(33) 106.5(3) . . . yes
F(1) P(2) F(2) 92.9(4) . . . yes
F(1) P(2) F(3) 171.6(4) . . . yes
F(1) P(2) F(4) 92.0(3) . . . yes
F(1) P(2) F(5) 90.1(5) . . . yes
F(1) P(2) F(6) 94.7(5) . . . yes
F(2) P(2) F(3) 85.4(3) . . . yes
F(2) P(2) F(4) 170.8(4) . . . yes
F(2) P(2) F(5) 98.2(3) . . . yes
F(2) P(2) F(6) 89.7(4) . . . yes
F(3) P(2) F(4) 90.9(3) . . . yes
F(3) P(2) F(5) 82.0(4) . . . yes
F(3) P(2) F(6) 93.5(4) . . . yes
F(4) P(2) F(5) 89.5(3) . . . yes
F(4) P(2) F(6) 82.2(4) . . . yes
F(5) P(2) F(6) 170.6(5) . . . yes
F(7) P(3) F(8) 94.6(4) . . . yes
F(7) P(3) F(9) 173.4(3) . . . yes
F(7) P(3) F(10) 87.3(3) . . . yes
F(7) P(3) F(11) 88.3(3) . . . yes
F(7) P(3) F(12) 91.0(3) . . . yes
F(8) P(3) F(9) 92.0(4) . . . yes
F(8) P(3) F(10) 178.0(4) . . . yes
F(8) P(3) F(11) 92.2(3) . . . yes
F(8) P(3) F(12) 88.3(4) . . . yes
F(9) P(3) F(10) 86.1(3) . . . yes
F(9) P(3) F(11) 90.8(3) . . . yes
F(9) P(3) F(12) 89.8(3) . . . yes
F(10) P(3) F(11) 88.4(3) . . . yes
F(10) P(3) F(12) 91.1(3) . . . yes
F(11) P(3) F(12) 179.2(3) . . . yes
Ru(1) O(1) C(34) 118.8(3) . . . yes
Ru(1) O(1) C(35) 126.2(4) . . . yes
C(34) O(1) C(35) 111.1(4) . . . yes
Ru(1) N(1) C(1) 127.2(4) . . . yes
Ru(1) N(1) C(5) 115.5(4) . . . yes
C(1) N(1) C(5) 117.2(5) . . . yes
Ru(1) N(2) C(6) 114.8(4) . . . yes
Ru(1) N(2) C(10) 125.6(4) . . . yes
C(6) N(2) C(10) 119.0(5) . . . yes
Ru(1) N(3) C(11) 127.2(4) . . . yes
Ru(1) N(3) C(15) 114.4(3) . . . yes
C(11) N(3) C(15) 118.3(5) . . . yes
Ru(1) N(4) C(16) 116.1(3) . . . yes
Ru(1) N(4) C(20) 124.6(4) . . . yes
C(16) N(4) C(20) 119.3(5) . . . yes
N(1) C(1) C(2) 123.0(6) . . . yes
N(1) C(1) H(1) 118.5 . . . no
C(2) C(1) H(1) 118.5 . . . no
C(1) C(2) C(3) 119.5(6) . . . yes
C(1) C(2) H(2) 120.3 . . . no
C(3) C(2) H(2) 120.2 . . . no
C(2) C(3) C(4) 118.6(5) . . . yes
C(2) C(3) H(3) 120.7 . . . no
C(4) C(3) H(3) 120.7 . . . no
C(3) C(4) C(5) 120.4(7) . . . yes
C(3) C(4) H(4) 119.8 . . . no
C(5) C(4) H(4) 119.8 . . . no
N(1) C(5) C(4) 121.2(6) . . . yes
N(1) C(5) C(6) 115.3(5) . . . yes
C(4) C(5) C(6) 123.5(6) . . . yes
N(2) C(6) C(5) 116.5(5) . . . yes
N(2) C(6) C(7) 120.4(7) . . . yes
C(5) C(6) C(7) 123.1(6) . . . yes
C(6) C(7) C(8) 119.5(6) . . . yes
C(6) C(7) H(5) 120.3 . . . no
C(8) C(7) H(5) 120.2 . . . no
C(7) C(8) C(9) 117.8(6) . . . yes
C(7) C(8) H(6) 121.2 . . . no
C(9) C(8) H(6) 121.0 . . . no
C(8) C(9) C(10) 119.5(7) . . . yes
C(8) C(9) H(7) 120.2 . . . no
C(10) C(9) H(7) 120.3 . . . no
N(2) C(10) C(9) 123.5(6) . . . yes
N(2) C(10) H(8) 118.3 . . . no
C(9) C(10) H(8) 118.2 . . . no
N(3) C(11) C(12) 123.7(6) . . . yes
N(3) C(11) H(9) 118.1 . . . no
C(12) C(11) H(9) 118.2 . . . no
C(11) C(12) C(13) 119.0(5) . . . yes
C(11) C(12) H(10) 120.5 . . . no
C(13) C(12) H(10) 120.5 . . . no
C(12) C(13) C(14) 119.6(5) . . . yes
C(12) C(13) H(11) 120.2 . . . no
C(14) C(13) H(11) 120.2 . . . no
C(13) C(14) C(15) 118.7(6) . . . yes
C(13) C(14) H(12) 120.7 . . . no
C(15) C(14) H(12) 120.6 . . . no
N(3) C(15) C(14) 120.7(5) . . . yes
N(3) C(15) C(16) 115.5(5) . . . yes
C(14) C(15) C(16) 123.8(6) . . . yes
N(4) C(16) C(15) 114.2(5) . . . yes
N(4) C(16) C(17) 121.3(5) . . . yes
C(15) C(16) C(17) 124.4(5) . . . yes
C(16) C(17) C(18) 120.5(5) . . . yes
C(16) C(17) H(13) 119.8 . . . no
C(18) C(17) H(13) 119.7 . . . no
C(17) C(18) C(19) 118.0(6) . . . yes
C(17) C(18) H(14) 121.0 . . . no
C(19) C(18) H(14) 121.0 . . . no
C(18) C(19) C(20) 120.4(6) . . . yes
C(18) C(19) H(15) 119.8 . . . no
C(20) C(19) H(15) 119.8 . . . no
N(4) C(20) C(19) 120.4(6) . . . yes
N(4) C(20) H(16) 119.8 . . . no
C(19) C(20) H(16) 119.8 . . . no
P(1) C(21) C(22) 120.2(5) . . . yes
P(1) C(21) C(26) 118.4(5) . . . yes
C(22) C(21) C(26) 120.9(6) . . . yes
C(21) C(22) C(23) 120.2(8) . . . yes
C(21) C(22) H(17) 119.9 . . . no
C(23) C(22) H(17) 119.9 . . . no
C(22) C(23) C(24) 119.2(7) . . . yes
C(22) C(23) H(18) 120.4 . . . no
C(24) C(23) H(18) 120.4 . . . no
C(23) C(24) C(25) 119.7(6) . . . yes
C(23) C(24) H(19) 120.2 . . . no
C(25) C(24) H(19) 120.1 . . . no
C(24) C(25) C(26) 123.4(7) . . . yes
C(24) C(25) H(20) 118.4 . . . no
C(26) C(25) H(20) 118.3 . . . no
C(21) C(26) C(25) 116.7(7) . . . yes
C(21) C(26) H(21) 121.6 . . . no
C(25) C(26) H(21) 121.7 . . . no
P(1) C(27) C(28) 122.8(5) . . . yes
P(1) C(27) C(32) 118.4(4) . . . yes
C(28) C(27) C(32) 118.7(5) . . . yes
C(27) C(28) C(29) 120.7(6) . . . yes
C(27) C(28) H(22) 119.6 . . . no
C(29) C(28) H(22) 119.7 . . . no
C(28) C(29) C(30) 120.3(6) . . . yes
C(28) C(29) H(23) 119.8 . . . no
C(30) C(29) H(23) 119.9 . . . no
C(29) C(30) C(31) 118.4(6) . . . yes
C(29) C(30) H(24) 120.8 . . . no
C(31) C(30) H(24) 120.8 . . . no
C(30) C(31) C(32) 121.1(6) . . . yes
C(30) C(31) H(25) 119.4 . . . no
C(32) C(31) H(25) 119.4 . . . no
C(27) C(32) C(31) 120.7(6) . . . yes
C(27) C(32) H(26) 119.6 . . . no
C(31) C(32) H(26) 119.6 . . . no
P(1) C(33) C(34) 110.6(4) . . . yes
P(1) C(33) H(27) 109.2 . . . no
P(1) C(33) H(28) 109.1 . . . no
C(34) C(33) H(27) 109.3 . . . no
C(34) C(33) H(28) 109.2 . . . no
H(27) C(33) H(28) 109.5 . . . no
O(1) C(34) C(33) 109.7(4) . . . yes
O(1) C(34) H(29) 109.5 . . . no
O(1) C(34) H(30) 109.4 . . . no
C(33) C(34) H(29) 109.5 . . . no
C(33) C(34) H(30) 109.4 . . . no
H(29) C(34) H(30) 109.5 . . . no
O(1) C(35) H(31) 109.5 . . . no
O(1) C(35) H(32) 109.5 . . . no
O(1) C(35) H(33) 109.5 . . . no
H(31) C(35) H(32) 109.5 . . . no
H(31) C(35) H(33) 109.5 . . . no
H(32) C(35) H(33) 109.5 . . . no

loop_
_geom_bond_atom_site_label_1
_geom_bond_atom_site_label_2
_geom_bond_distance
_geom_bond_site_symmetry_1
_geom_bond_site_symmetry_2
_geom_bond_publ_flag
Ru(1) P(1) 2.286(2) . . yes
Ru(1) O(1) 2.174(3) . . yes
Ru(1) N(1) 2.098(4) . . yes
Ru(1) N(2) 2.118(4) . . yes
Ru(1) N(3) 2.055(4) . . yes
Ru(1) N(4) 2.029(5) . . yes
P(1) C(21) 1.835(5) . . yes
P(1) C(27) 1.833(6) . . yes
P(1) C(33) 1.829(6) . . yes
P(2) F(1) 1.534(5) . . yes
P(2) F(2) 1.504(5) . . yes
P(2) F(3) 1.571(5) . . yes
P(2) F(4) 1.584(5) . . yes
P(2) F(5) 1.472(5) . . yes
P(2) F(6) 1.482(7) . . yes
P(3) F(7) 1.556(5) . . yes
P(3) F(8) 1.502(6) . . yes
P(3) F(9) 1.571(4) . . yes
P(3) F(10) 1.635(5) . . yes
P(3) F(11) 1.551(4) . . yes
P(3) F(12) 1.561(5) . . yes
O(1) C(34) 1.434(6) . . yes
O(1) C(35) 1.405(7) . . yes
N(1) C(1) 1.338(8) . . yes
N(1) C(5) 1.361(7) . . yes
N(2) C(6) 1.344(7) . . yes
N(2) C(10) 1.343(7) . . yes
N(3) C(11) 1.336(6) . . yes
N(3) C(15) 1.361(8) . . yes
N(4) C(16) 1.365(6) . . yes
N(4) C(20) 1.352(7) . . yes
C(1) C(2) 1.398(7) . . yes
C(1) H(1) 0.98 . . no
C(2) C(3) 1.35(1) . . yes
C(2) H(2) 0.98 . . no
C(3) C(4) 1.37(1) . . yes
C(3) H(3) 0.98 . . no
C(4) C(5) 1.391(7) . . yes
C(4) H(4) 0.98 . . no
C(5) C(6) 1.466(9) . . yes
C(6) C(7) 1.39(1) . . yes
C(7) C(8) 1.42(1) . . yes
C(7) H(5) 0.98 . . no
C(8) C(9) 1.37(1) . . yes
C(8) H(6) 0.98 . . no
C(9) C(10) 1.354(9) . . yes
C(9) H(7) 0.98 . . no
C(10) H(8) 0.98 . . no
C(11) C(12) 1.366(7) . . yes
C(11) H(9) 0.98 . . no
C(12) C(13) 1.369(9) . . yes
C(12) H(10) 0.98 . . no
C(13) C(14) 1.383(8) . . yes
C(13) H(11) 0.98 . . no
C(14) C(15) 1.414(7) . . yes
C(14) H(12) 0.98 . . no
C(15) C(16) 1.454(7) . . yes
C(16) C(17) 1.364(7) . . yes
C(17) C(18) 1.383(8) . . yes
C(17) H(13) 0.98 . . no
C(18) C(19) 1.382(9) . . yes
C(18) H(14) 0.98 . . no
C(19) C(20) 1.393(9) . . yes
C(19) H(15) 0.98 . . no
C(20) H(16) 0.98 . . no
C(21) C(22) 1.397(9) . . yes
C(21) C(26) 1.385(9) . . yes
C(22) C(23) 1.379(9) . . yes
C(22) H(17) 0.98 . . no
C(23) C(24) 1.39(1) . . yes
C(23) H(18) 0.98 . . no
C(24) C(25) 1.34(1) . . yes
C(24) H(19) 0.98 . . no
C(25) C(26) 1.397(9) . . yes
C(25) H(20) 0.98 . . no
C(26) H(21) 0.98 . . no
C(27) C(28) 1.378(8) . . yes
C(27) C(32) 1.381(8) . . yes
C(28) C(29) 1.381(8) . . yes
C(28) H(22) 0.98 . . no
C(29) C(30) 1.40(1) . . yes
C(29) H(23) 0.98 . . no
C(30) C(31) 1.37(1) . . yes
C(30) H(24) 0.98 . . no
C(31) C(32) 1.382(8) . . yes
C(31) H(25) 0.98 . . no
C(32) H(26) 0.98 . . no
C(33) C(34) 1.518(8) . . yes
C(33) H(27) 0.98 . . no
C(33) H(28) 0.98 . . no
C(34) H(29) 0.98 . . no
C(34) H(30) 0.98 . . no
C(35) H(31) 0.98 . . no
C(35) H(32) 0.98 . . no
C(35) H(33) 0.98 . . no
